data_4128416
loop_
_publ_author_name
'von Grotthuss, Esther'
'Prey, Sven E.'
'Bolte, Michael'
'Lerner, Hans-Wolfram'
'Wagner, Matthias'

_publ_section_title
;
 Dual Role of Doubly Reduced Arylboranes as Dihydrogen- and
 Hydride-Transfer Catalysts.
;
_journal_issue 14
_journal_name_full 'Journal of the American Chemical Society'
_journal_page_first 6082
_journal_page_last 6091
_journal_paper_doi 10.1021/jacs.9b01998
_journal_volume 141
_journal_year 2019
_chemical_formula_moiety 'C24 H34 B2 Na2 O3'
_chemical_formula_sum 'C24 H34 B2 Na2 O3'
_chemical_formula_weight 438.11
_space_group_crystal_system monoclinic
_space_group_IT_number 15
_space_group_name_Hall '-C 2yc'
_space_group_name_H-M_alt 'C 1 2/c 1'
_atom_sites_solution_hydrogens mixed
_audit_creation_method SHELXL-2016/6
_cell_angle_alpha 90
_cell_angle_beta 106.425(9)
_cell_angle_gamma 90
_cell_formula_units_Z 4
_cell_length_a 16.846(2)
_cell_length_b 10.2105(8)
_cell_length_c 15.0325(17)
_cell_measurement_reflns_used 8655
_cell_measurement_temperature 173(2)
_cell_measurement_theta_max 25.89
_cell_measurement_theta_min 3.4
_cell_volume 2480.2(5)
_computing_cell_refinement 'X-Area (Stoe & Cie, 2001)'
_computing_data_collection 'X-Area (Stoe & Cie, 2001)'
_computing_data_reduction 'X-Area (Stoe & Cie, 2001)'
_computing_molecular_graphics 'XP in SHELXTL-Plus (Sheldrick, 2008)'
_computing_structure_refinement 'SHELXL-2016/6 (Sheldrick, 2016)'
_diffrn_ambient_temperature 173(2)
_diffrn_measured_fraction_theta_full 0.996
_diffrn_measured_fraction_theta_max 0.993
_diffrn_measurement_device_type 'STOE IPDS II two-circle-diffractometer'
_diffrn_measurement_method \w
_diffrn_radiation_type MoK\a
_diffrn_radiation_wavelength 0.71073
_diffrn_reflns_av_R_equivalents 0.0479
_diffrn_reflns_av_unetI/netI 0.0431
_diffrn_reflns_Laue_measured_fraction_full 0.996
_diffrn_reflns_Laue_measured_fraction_max 0.993
_diffrn_reflns_limit_h_max 20
_diffrn_reflns_limit_h_min -20
_diffrn_reflns_limit_k_max 11
_diffrn_reflns_limit_k_min -12
_diffrn_reflns_limit_l_max 18
_diffrn_reflns_limit_l_min -18
_diffrn_reflns_number 10625
_diffrn_reflns_point_group_measured_fraction_full 0.996
_diffrn_reflns_point_group_measured_fraction_max 0.993
_diffrn_reflns_theta_full 25.000
_diffrn_reflns_theta_max 25.620
_diffrn_reflns_theta_min 3.397
_diffrn_source 'Genix 3D I\mS microfocus X-ray source'
_exptl_absorpt_coefficient_mu 0.103
_exptl_absorpt_correction_T_max 1.000
_exptl_absorpt_correction_T_min 0.676
_exptl_absorpt_correction_type multi-scan
_exptl_absorpt_process_details 'X-Area (Stoe & Cie, 2001)'
_exptl_crystal_colour 'dark red'
_exptl_crystal_density_diffrn 1.173
_exptl_crystal_description needle
_exptl_crystal_F_000 936
_exptl_crystal_size_max 0.270
_exptl_crystal_size_mid 0.110
_exptl_crystal_size_min 0.110
_refine_diff_density_max 0.216
_refine_diff_density_min -0.185
_refine_diff_density_rms 0.040
_refine_ls_extinction_method none
_refine_ls_goodness_of_fit_ref 1.043
_refine_ls_hydrogen_treatment mixed
_refine_ls_matrix_type full
_refine_ls_number_parameters 155
_refine_ls_number_reflns 2316
_refine_ls_number_restraints 0
_refine_ls_restrained_S_all 1.043
_refine_ls_R_factor_all 0.0689
_refine_ls_R_factor_gt 0.0476
_refine_ls_shift/su_max 0.001
_refine_ls_shift/su_mean 0.000
_refine_ls_structure_factor_coef Fsqd
_refine_ls_weighting_details 'w=1/[\s^2^(Fo^2^)+(0.0727P)^2^] where P=(Fo^2^+2Fc^2^)/3'
_refine_ls_weighting_scheme calc
_refine_ls_wR_factor_gt 0.1156
_refine_ls_wR_factor_ref 0.1238
_reflns_Friedel_coverage 0.000
_reflns_number_gt 1733
_reflns_number_total 2316
_reflns_threshold_expression 'I > 2\s(I)'
_cod_data_source_file ja9b01998_si_002.cif
_cod_data_source_block wa2546
_cod_original_sg_symbol_H-M 'C 2/c'
_cod_database_code 4128416
_shelx_shelxl_version_number 2016/6
_shelx_space_group_comment
; 
The symmetry employed for this shelxl refinement is uniquely defined 
by the following loop, which should always be used as a source of 
symmetry information in preference to the above space-group names. 
They are only intended as comments. 
;
_shelx_estimated_absorpt_t_min 0.973
_shelx_estimated_absorpt_t_max 0.989

loop_
_space_group_symop_operation_xyz
'x, y, z'
'x, -y, z+1/2'
'x+1/2, y+1/2, z'
'x+1/2, -y+1/2, z+1/2'
'-x, -y, -z'
'-x, y, -z-1/2'
'-x+1/2, -y+1/2, -z'
'-x+1/2, y+1/2, -z-1/2'

loop_
_atom_site_label
_atom_site_type_symbol
_atom_site_fract_x
_atom_site_fract_y
_atom_site_fract_z
_atom_site_U_iso_or_equiv
_atom_site_adp_type
_atom_site_occupancy
_atom_site_site_symmetry_order
_atom_site_calc_flag
_atom_site_refinement_flags_posn
_atom_site_refinement_flags_adp
_atom_site_refinement_flags_occupancy
_atom_site_disorder_assembly
_atom_site_disorder_group
Na1 Na 0.50227(4) 0.49175(6) 0.14956(5) 0.0281(2) Uani 1 1 d . . . . .
B1 B 0.57907(14) 0.4203(2) 0.02084(14) 0.0319(5) Uani 1 1 d . . . . .
H1 H 0.6380(18) 0.363(3) 0.031(2) 0.076(9) Uiso 1 1 d . . . . .
C1 C 0.58173(11) 0.56975(19) 0.02564(11) 0.0295(4) Uani 1 1 d . . . . .
C2 C 0.50512(13) 0.64660(18) 0.00625(12) 0.0302(4) Uani 1 1 d . . . . .
C3 C 0.51350(16) 0.7863(2) 0.01359(14) 0.0477(6) Uani 1 1 d . . . . .
H3 H 0.464659 0.837728 0.002426 0.057 Uiso 1 1 calc R U . . .
C4 C 0.5874(2) 0.8487(3) 0.03560(18) 0.0650(8) Uani 1 1 d . . . . .
H4 H 0.589695 0.941556 0.039875 0.078 Uiso 1 1 calc R U . . .
C5 C 0.6604(2) 0.7760(3) 0.05199(17) 0.0653(8) Uani 1 1 d . . . . .
H5 H 0.712238 0.819728 0.066300 0.078 Uiso 1 1 calc R U . . .
C6 C 0.65765(14) 0.6420(2) 0.04756(14) 0.0476(6) Uani 1 1 d . . . . .
H6 H 0.708265 0.595091 0.059545 0.057 Uiso 1 1 calc R U . . .
O11 O 0.40069(8) 0.58526(12) 0.21788(9) 0.0315(3) Uani 1 1 d . . . . .
C12 C 0.31876(14) 0.5292(2) 0.1881(2) 0.0539(6) Uani 1 1 d . . . . .
H12A H 0.311840 0.460721 0.231910 0.065 Uiso 0.473(16) 1 calc R U P A 1
H12B H 0.308127 0.490030 0.125523 0.065 Uiso 0.473(16) 1 calc R U P A 1
H12C H 0.301234 0.500015 0.242418 0.065 Uiso 0.527(16) 1 calc R U P A 2
H12D H 0.318324 0.452481 0.147615 0.065 Uiso 0.527(16) 1 calc R U P A 2
C13 C 0.2612(4) 0.6431(7) 0.1868(8) 0.060(2) Uani 0.473(16) 1 d . . P A 1
H13A H 0.209495 0.632658 0.135732 0.072 Uiso 0.473(16) 1 calc R U P A 1
H13B H 0.246761 0.647974 0.246155 0.072 Uiso 0.473(16) 1 calc R U P A 1
C13' C 0.2616(3) 0.6320(6) 0.1362(7) 0.052(2) Uani 0.527(16) 1 d . . P A 2
H13C H 0.254697 0.625136 0.068717 0.063 Uiso 0.527(16) 1 calc R U P A 2
H13D H 0.206615 0.625056 0.147424 0.063 Uiso 0.527(16) 1 calc R U P A 2
C14 C 0.30287(18) 0.7559(3) 0.1737(3) 0.0883(11) Uani 1 1 d . . . . .
H14A H 0.286846 0.830968 0.206631 0.106 Uiso 0.473(16) 1 calc R U P A 1
H14B H 0.289673 0.777533 0.106908 0.106 Uiso 0.473(16) 1 calc R U P A 1
H14C H 0.280021 0.790032 0.223020 0.106 Uiso 0.527(16) 1 calc R U P A 2
H14D H 0.294153 0.822513 0.123986 0.106 Uiso 0.527(16) 1 calc R U P A 2
C15 C 0.39258(13) 0.7271(2) 0.21211(16) 0.0424(5) Uani 1 1 d . . . . .
H15A H 0.423978 0.763025 0.171040 0.051 Uiso 1 1 calc R U . . .
H15B H 0.414223 0.766832 0.274363 0.051 Uiso 1 1 calc R U . . .
O21 O 0.500000 0.30803(17) 0.250000 0.0358(5) Uani 1 2 d S T P . .
C22 C 0.42753(17) 0.2253(2) 0.2261(2) 0.0618(7) Uani 1 1 d . . . . .
H22A H 0.397607 0.234454 0.159439 0.074 Uiso 1 1 calc R U . . .
H22B H 0.389562 0.249358 0.263051 0.074 Uiso 1 1 calc R U . . .
C23 C 0.4576(2) 0.0888(3) 0.2470(3) 0.1037(13) Uani 1 1 d . . . . .
H23A H 0.449073 0.059565 0.306455 0.124 Uiso 1 1 calc R U . . .
H23B H 0.427195 0.028857 0.197311 0.124 Uiso 1 1 calc R U . . .

loop_
_atom_site_aniso_label
_atom_site_aniso_U_11
_atom_site_aniso_U_22
_atom_site_aniso_U_33
_atom_site_aniso_U_23
_atom_site_aniso_U_13
_atom_site_aniso_U_12
Na1 0.0316(4) 0.0324(4) 0.0207(3) 0.0008(3) 0.0081(3) -0.0007(3)
B1 0.0318(12) 0.0426(12) 0.0217(10) 0.0029(8) 0.0082(9) 0.0104(9)
C1 0.0289(10) 0.0420(11) 0.0175(8) 0.0010(7) 0.0065(7) -0.0052(8)
C2 0.0433(11) 0.0293(9) 0.0194(8) 0.0020(7) 0.0110(8) 0.0007(8)
C3 0.0789(18) 0.0321(11) 0.0332(11) 0.0010(8) 0.0174(11) -0.0006(10)
C4 0.109(2) 0.0390(12) 0.0484(14) -0.0072(10) 0.0242(15) -0.0290(15)
C5 0.079(2) 0.0748(18) 0.0412(13) -0.0104(12) 0.0164(13) -0.0539(17)
C6 0.0392(12) 0.0748(16) 0.0278(10) -0.0025(10) 0.0081(9) -0.0197(11)
O11 0.0255(7) 0.0379(7) 0.0295(7) 0.0000(5) 0.0052(5) 0.0032(5)
C12 0.0312(11) 0.0587(14) 0.0680(16) -0.0052(12) 0.0080(11) -0.0101(10)
C13 0.026(3) 0.097(5) 0.050(5) -0.008(4) 0.001(3) 0.008(3)
C13' 0.030(3) 0.072(3) 0.048(4) -0.005(3) 0.000(3) 0.006(2)
C14 0.0485(16) 0.0614(17) 0.127(3) -0.0085(18) -0.0216(17) 0.0225(14)
C15 0.0389(12) 0.0377(11) 0.0461(12) -0.0028(9) 0.0050(9) 0.0061(9)
O21 0.0496(12) 0.0271(9) 0.0340(10) 0.000 0.0172(9) 0.000
C22 0.0667(17) 0.0421(13) 0.0785(18) -0.0072(12) 0.0236(14) -0.0172(12)
C23 0.122(3) 0.0353(14) 0.151(4) 0.0086(19) 0.034(3) -0.0177(15)

loop_
_atom_type_symbol
_atom_type_description
_atom_type_scat_dispersion_real
_atom_type_scat_dispersion_imag
_atom_type_scat_source
C C 0.0033 0.0016 'International Tables Vol C Tables 4.2.6.8 and 6.1.1.4'
H H 0.0000 0.0000 'International Tables Vol C Tables 4.2.6.8 and 6.1.1.4'
B B 0.0013 0.0007 'International Tables Vol C Tables 4.2.6.8 and 6.1.1.4'
Na Na 0.0362 0.0249 'International Tables Vol C Tables 4.2.6.8 and 6.1.1.4'
O O 0.0106 0.0060 'International Tables Vol C Tables 4.2.6.8 and 6.1.1.4'

loop_
_geom_angle_atom_site_label_1
_geom_angle_atom_site_label_2
_geom_angle_atom_site_label_3
_geom_angle
_geom_angle_site_symmetry_1
_geom_angle_site_symmetry_3
O11 Na1 O21 85.24(4) 6_656 .
O11 Na1 O11 83.56(6) 6_656 .
O21 Na1 O11 84.45(4) . .
O11 Na1 C2 105.70(6) 6_656 .
O21 Na1 C2 165.14(6) . .
O11 Na1 C2 106.43(6) . .
O11 Na1 C1 163.07(6) 6_656 5_665
O21 Na1 C1 109.52(5) . 5_665
O11 Na1 C1 105.53(6) . 5_665
C2 Na1 C1 58.34(6) . 5_665
O11 Na1 B1 134.71(6) 6_656 5_665
O21 Na1 B1 139.42(6) . 5_665
O11 Na1 B1 92.37(6) . 5_665
C2 Na1 B1 32.89(7) . 5_665
C1 Na1 B1 32.97(6) 5_665 5_665
O11 Na1 C1 95.83(5) 6_656 .
O21 Na1 C1 139.30(5) . .
O11 Na1 C1 136.19(6) . .
C2 Na1 C1 31.62(6) . .
C1 Na1 C1 67.65(7) 5_665 .
B1 Na1 C1 57.62(6) 5_665 .
O11 Na1 C2 141.53(6) 6_656 5_665
O21 Na1 C2 97.50(5) . 5_665
O11 Na1 C2 134.91(6) . 5_665
C2 Na1 C2 67.66(7) . 5_665
C1 Na1 C2 31.56(6) 5_665 5_665
B1 Na1 C2 57.65(6) 5_665 5_665
C1 Na1 C2 57.87(6) . 5_665
O11 Na1 B1 110.50(6) 6_656 .
O21 Na1 B1 109.39(6) . .
O11 Na1 B1 160.54(6) . .
C2 Na1 B1 57.70(6) . .
C1 Na1 B1 57.57(6) 5_665 .
B1 Na1 B1 68.19(8) 5_665 .
C1 Na1 B1 32.75(6) . .
C2 Na1 B1 32.62(7) 5_665 .
O11 Na1 Na1 51.37(4) 6_656 6_656
O21 Na1 Na1 50.96(3) . 6_656
O11 Na1 Na1 50.30(3) . 6_656
C2 Na1 Na1 143.90(4) . 6_656
C1 Na1 Na1 144.94(5) 5_665 6_656
B1 Na1 Na1 142.65(5) 5_665 6_656
C1 Na1 Na1 147.18(5) . 6_656
C2 Na1 Na1 148.29(4) 5_665 6_656
B1 Na1 Na1 149.15(6) . 6_656
C2 B1 C1 118.27(17) 5_665 .
C2 B1 Na1 73.17(10) 5_665 5_665
C1 B1 Na1 73.29(10) . 5_665
C2 B1 Na1 73.47(10) 5_665 .
C1 B1 Na1 73.23(10) . .
Na1 B1 Na1 111.81(8) 5_665 .
C2 B1 H1 121.6(15) 5_665 .
C1 B1 H1 119.9(15) . .
Na1 B1 H1 119.7(15) 5_665 .
Na1 B1 H1 128.5(15) . .
C6 C1 C2 116.62(19) . .
C6 C1 B1 122.55(19) . .
C2 C1 B1 120.82(17) . .
C6 C1 Na1 122.30(12) . 5_665
C2 C1 Na1 74.96(10) . 5_665
B1 C1 Na1 73.74(10) . 5_665
C6 C1 Na1 125.27(12) . .
C2 C1 Na1 73.46(10) . .
B1 C1 Na1 74.02(10) . .
Na1 C1 Na1 112.35(7) 5_665 .
C3 C2 C1 117.03(19) . .
C3 C2 B1 122.07(19) . 5_665
C1 C2 B1 120.90(16) . 5_665
C3 C2 Na1 123.22(13) . .
C1 C2 Na1 74.92(10) . .
B1 C2 Na1 73.95(10) 5_665 .
C3 C2 Na1 124.38(12) . 5_665
C1 C2 Na1 73.48(10) . 5_665
B1 C2 Na1 73.92(10) 5_665 5_665
Na1 C2 Na1 112.34(7) . 5_665
C4 C3 C2 123.4(2) . .
C4 C3 H3 118.3 . .
C2 C3 H3 118.3 . .
C3 C4 C5 119.7(2) . .
C3 C4 H4 120.2 . .
C5 C4 H4 120.2 . .
C6 C5 C4 120.4(2) . .
C6 C5 H5 119.8 . .
C4 C5 H5 119.8 . .
C5 C6 C1 122.8(2) . .
C5 C6 H6 118.6 . .
C1 C6 H6 118.6 . .
C12 O11 C15 108.12(15) . .
C12 O11 Na1 117.96(13) . 6_656
C15 O11 Na1 118.55(11) . 6_656
C12 O11 Na1 116.04(13) . .
C15 O11 Na1 115.59(11) . .
Na1 O11 Na1 78.33(5) 6_656 .
O11 C12 C13' 107.6(3) . .
O11 C12 C13 104.6(3) . .
O11 C12 H12A 110.8 . .
C13 C12 H12A 110.8 . .
O11 C12 H12B 110.8 . .
C13 C12 H12B 110.8 . .
H12A C12 H12B 108.9 . .
O11 C12 H12C 110.2 . .
C13' C12 H12C 110.2 . .
O11 C12 H12D 110.2 . .
C13' C12 H12D 110.2 . .
H12C C12 H12D 108.5 . .
C14 C13 C12 106.9(5) . .
C14 C13 H13A 110.3 . .
C12 C13 H13A 110.3 . .
C14 C13 H13B 110.3 . .
C12 C13 H13B 110.3 . .
H13A C13 H13B 108.6 . .
C14 C13' C12 103.9(4) . .
C14 C13' H13C 111.0 . .
C12 C13' H13C 111.0 . .
C14 C13' H13D 111.0 . .
C12 C13' H13D 111.0 . .
H13C C13' H13D 109.0 . .
C13 C14 C15 106.2(3) . .
C13' C14 C15 107.2(3) . .
C13 C14 H14A 110.5 . .
C15 C14 H14A 110.5 . .
C13 C14 H14B 110.5 . .
C15 C14 H14B 110.5 . .
H14A C14 H14B 108.7 . .
C13' C14 H14C 110.3 . .
C15 C14 H14C 110.3 . .
C13' C14 H14D 110.3 . .
C15 C14 H14D 110.3 . .
H14C C14 H14D 108.5 . .
O11 C15 C14 106.75(19) . .
O11 C15 H15A 110.4 . .
C14 C15 H15A 110.4 . .
O11 C15 H15B 110.4 . .
C14 C15 H15B 110.4 . .
H15A C15 H15B 108.6 . .
C22 O21 C22 108.4(2) 6_656 .
C22 O21 Na1 117.41(12) 6_656 6_656
C22 O21 Na1 116.66(12) . 6_656
C22 O21 Na1 116.66(12) 6_656 .
C22 O21 Na1 117.41(12) . .
Na1 O21 Na1 78.08(6) 6_656 .
O21 C22 C23 106.4(2) . .
O21 C22 H22A 110.5 . .
C23 C22 H22A 110.4 . .
O21 C22 H22B 110.4 . .
C23 C22 H22B 110.5 . .
H22A C22 H22B 108.6 . .
C23 C23 C22 107.03(19) 6_656 .
C23 C23 H23A 110.3 6_656 .
C22 C23 H23A 110.3 . .
C23 C23 H23B 110.3 6_656 .
C22 C23 H23B 110.3 . .
H23A C23 H23B 108.6 . .

loop_
_geom_bond_atom_site_label_1
_geom_bond_atom_site_label_2
_geom_bond_distance
_geom_bond_site_symmetry_2
Na1 O11 2.3901(14) 6_656
Na1 O21 2.4150(15) .
Na1 O11 2.4266(14) .
Na1 C2 2.6837(18) .
Na1 C1 2.6880(18) 5_665
Na1 B1 2.694(2) 5_665
Na1 C1 2.7031(18) .
Na1 C2 2.7078(19) 5_665
Na1 B1 2.714(2) .
Na1 Na1 3.0421(13) 6_656
B1 C2 1.522(3) 5_665
B1 C1 1.527(3) .
B1 H1 1.12(3) .
C1 C6 1.432(3) .
C1 C2 1.468(3) .
C2 C3 1.435(3) .
C3 C4 1.354(4) .
C3 H3 0.9500 .
C4 C5 1.397(4) .
C4 H4 0.9500 .
C5 C6 1.369(4) .
C5 H5 0.9500 .
C6 H6 0.9500 .
O11 C12 1.444(3) .
O11 C15 1.455(2) .
C12 C13' 1.488(6) .
C12 C13 1.511(7) .
C12 H12A 0.9900 .
C12 H12B 0.9900 .
C12 H12C 0.9900 .
C12 H12D 0.9900 .
C13 C14 1.392(8) .
C13 H13A 0.9900 .
C13 H13B 0.9900 .
C13' C14 1.477(7) .
C13' H13C 0.9900 .
C13' H13D 0.9900 .
C14 C15 1.487(3) .
C14 H14A 0.9900 .
C14 H14B 0.9900 .
C14 H14C 0.9900 .
C14 H14D 0.9900 .
C15 H15A 0.9900 .
C15 H15B 0.9900 .
O21 C22 1.444(3) 6_656
O21 C22 1.444(3) .
C22 C23 1.485(4) .
C22 H22A 0.9900 .
C22 H22B 0.9900 .
C23 C23 1.406(7) 6_656
C23 H23A 0.9900 .
C23 H23B 0.9900 .

loop_
_geom_torsion_atom_site_label_1
_geom_torsion_atom_site_label_2
_geom_torsion_atom_site_label_3
_geom_torsion_atom_site_label_4
_geom_torsion
_geom_torsion_site_symmetry_1
_geom_torsion_site_symmetry_4
C2 B1 C1 C6 -177.99(16) 5_665 .
Na1 B1 C1 C6 -118.30(16) 5_665 .
Na1 B1 C1 C6 121.99(16) . .
C2 B1 C1 C2 1.1(3) 5_665 .
Na1 B1 C1 C2 60.75(14) 5_665 .
Na1 B1 C1 C2 -58.96(14) . .
C2 B1 C1 Na1 -59.68(14) 5_665 5_665
Na1 B1 C1 Na1 -119.71(6) . 5_665
C2 B1 C1 Na1 60.03(14) 5_665 .
Na1 B1 C1 Na1 119.71(6) 5_665 .
C6 C1 C2 C3 -1.7(2) . .
B1 C1 C2 C3 179.20(17) . .
Na1 C1 C2 C3 -120.66(15) 5_665 .
Na1 C1 C2 C3 119.97(15) . .
C6 C1 C2 B1 178.01(16) . 5_665
B1 C1 C2 B1 -1.1(3) . 5_665
Na1 C1 C2 B1 59.05(14) 5_665 5_665
Na1 C1 C2 B1 -60.33(14) . 5_665
C6 C1 C2 Na1 -121.66(15) . .
B1 C1 C2 Na1 59.23(14) . .
Na1 C1 C2 Na1 119.38(5) 5_665 .
C6 C1 C2 Na1 118.96(15) . 5_665
B1 C1 C2 Na1 -60.15(14) . 5_665
Na1 C1 C2 Na1 -119.38(5) . 5_665
C1 C2 C3 C4 1.2(3) . .
B1 C2 C3 C4 -178.5(2) 5_665 .
Na1 C2 C3 C4 90.3(2) . .
Na1 C2 C3 C4 -86.7(2) 5_665 .
C2 C3 C4 C5 0.3(3) . .
C3 C4 C5 C6 -1.2(4) . .
C4 C5 C6 C1 0.5(3) . .
C2 C1 C6 C5 0.9(3) . .
B1 C1 C6 C5 -180.0(2) . .
Na1 C1 C6 C5 89.4(2) 5_665 .
Na1 C1 C6 C5 -87.0(2) . .
C15 O11 C12 C13' 17.5(5) . .
Na1 O11 C12 C13' 155.5(5) 6_656 .
Na1 O11 C12 C13' -114.3(5) . .
C15 O11 C12 C13 -13.4(5) . .
Na1 O11 C12 C13 124.6(5) 6_656 .
Na1 O11 C12 C13 -145.2(5) . .
O11 C12 C13 C14 25.7(8) . .
O11 C12 C13' C14 -25.3(7) . .
C12 C13 C14 C15 -27.2(9) . .
C12 C13' C14 C15 23.5(7) . .
C12 O11 C15 C14 -2.4(3) . .
Na1 O11 C15 C14 -140.1(2) 6_656 .
Na1 O11 C15 C14 129.6(2) . .
C13 C14 C15 O11 18.8(6) . .
C13' C14 C15 O11 -13.6(6) . .
C22 O21 C22 C23 6.7(2) 6_656 .
Na1 O21 C22 C23 -128.5(2) 6_656 .
Na1 O21 C22 C23 141.5(2) . .
O21 C22 C23 C23 -18.4(6) . 6_656
